data_1573525
loop_
_publ_author_name
'Patyk-Ka&#x17a;mierczak, Ewa'
'Szyma&#x144;ska, Kornelia'
'Ka&#x17a;mierczak, Micha&#x142;'

_publ_section_title
;
 Managing negative linear compressibility and thermal expansion through
 steric hindrance: a case study of 1,2-bis(4'-pyridyl)ethane cocrystals.
;
_journal_issue 1
_journal_name_full IUCrJ
_journal_paper_doi 10.1107/S2052252524011734
_journal_volume 12
_journal_year 2025
_chemical_formula_moiety 'C12 H12 N2, C4 H6 O4'
_chemical_formula_sum 'C16 H18 N2 O4'
_chemical_formula_weight 302.32
_chemical_name_systematic '4,4'-Ethane-1,2-diyldipyridine succinic acid'
_space_group_crystal_system monoclinic
_space_group_IT_number 15
_space_group_name_Hall '-I 2ya'
_space_group_name_H-M_alt 'I 1 2/a 1'
_atom_sites_solution_hydrogens geom
_audit_creation_date 2023-08-24
_audit_creation_method
;
Olex2 1.5
(compiled 2023.08.17 svn.r577a77a9 for OlexSys, GUI svn.r6817)
;
_cell_angle_alpha 90
_cell_angle_beta 114.3(3)
_cell_angle_gamma 90
_cell_formula_units_Z 4
_cell_length_a 16.46(6)
_cell_length_b 4.3839(7)
_cell_length_c 18.94(2)
_cell_measurement_reflns_used 521
_cell_measurement_temperature 295(2)
_cell_measurement_theta_max 24.0580
_cell_measurement_theta_min 2.3200
_cell_volume 1246(6)
_computing_cell_refinement 'CrysAlisPro 1.171.42.49 (Rigaku OD, 2022)'
_computing_data_collection 'CrysAlisPro 1.171.42.49 (Rigaku OD, 2022)'
_computing_data_reduction 'CrysAlisPro 1.171.42.49 (Rigaku OD, 2022)'
_computing_molecular_graphics 'Olex2 1.5 (Dolomanov et al., 2009)'
_computing_publication_material 'Olex2 1.5 (Dolomanov et al., 2009)'
_computing_structure_refinement 'SHELXL 2014/7 (Sheldrick, 2015)'
_diffrn_ambient_pressure 3730000
_diffrn_ambient_temperature 295(2)
_diffrn_detector 'CCD plate'
_diffrn_detector_area_resol_mean 8.0169
_diffrn_detector_type EosS2
_diffrn_measured_fraction_theta_full 0.221
_diffrn_measured_fraction_theta_max 0.200
_diffrn_measurement_details
;
List of Runs (angles in degrees, time in seconds):

  # Type    Start    End  Width  t~exp~   \w     \q     \k     \f   Frames
--------------------------------------------------------------------------
  1  \w    -52.00  27.00   1.00   35.00    --  -26.24  39.00 -12.00   79
  2  \w    -27.00  39.00   1.00   35.00    --  -26.24 -39.00  12.00   66
  3  \w     18.00  52.00   1.00   35.00    --  -26.24-135.00-123.00   34
  4  \w    -52.00  27.00   1.00   35.00    --  -26.24  19.00-180.00   79
  5  \w    -27.00  39.00   1.00   35.00    --  -26.24 -39.00-167.00   66
  6  \w     -4.00  30.00   1.00   35.00    --  -26.24 -97.00  35.00   34
  7  \w    -97.00 -18.00   1.00   35.00    --  -26.24 135.00 -57.00   79
  8  \w    -63.00  16.00   1.00   35.00    --  -26.24  67.00 157.00   79
  9  \w    -10.00  57.00   1.00   35.00    --   27.18 -53.00-162.00   67
 10  \w    -38.00  27.00   1.00   35.00    --   27.18  39.00 -12.00   65
 11  \w     18.00  52.00   1.00   35.00    --  -26.24-135.00  57.00   34
 12  \w      0.00  31.00   1.00   35.00    --  -26.24 -99.00-150.00   31
 13  \w    -35.00  44.00   1.00   35.00    --  -26.24 -13.00   3.00   79
 14  \w    -29.00   4.00   1.00   35.00    --   27.18  97.00 -35.00   33
;
_diffrn_measurement_device 'four-circle diffractometer'
_diffrn_measurement_device_type 'New Xcalibur, EosS2'
_diffrn_measurement_method '\w scans'
_diffrn_orient_matrix_type 'CrysAlisPro convention (1999,Acta A55,543-557)'
_diffrn_orient_matrix_UB_11 -0.0467767000
_diffrn_orient_matrix_UB_12 -0.0183996000
_diffrn_orient_matrix_UB_13 -0.0110914000
_diffrn_orient_matrix_UB_21 -0.0081198000
_diffrn_orient_matrix_UB_22 0.1395696000
_diffrn_orient_matrix_UB_23 -0.0204255000
_diffrn_orient_matrix_UB_31 -0.0036647000
_diffrn_orient_matrix_UB_32 -0.0784356000
_diffrn_orient_matrix_UB_33 -0.0337715000
_diffrn_radiation_monochromator graphite
_diffrn_radiation_probe x-ray
_diffrn_radiation_type 'Mo K\a'
_diffrn_radiation_wavelength 0.71073
_diffrn_reflns_av_R_equivalents 0.0950
_diffrn_reflns_av_unetI/netI 0.0924
_diffrn_reflns_Laue_measured_fraction_full 0.221
_diffrn_reflns_Laue_measured_fraction_max 0.200
_diffrn_reflns_limit_h_max 7
_diffrn_reflns_limit_h_min -7
_diffrn_reflns_limit_k_max 5
_diffrn_reflns_limit_k_min -4
_diffrn_reflns_limit_l_max 22
_diffrn_reflns_limit_l_min -23
_diffrn_reflns_number 1000
_diffrn_reflns_point_group_measured_fraction_full 0.221
_diffrn_reflns_point_group_measured_fraction_max 0.200
_diffrn_reflns_theta_full 25.242
_diffrn_reflns_theta_max 26.243
_diffrn_reflns_theta_min 2.359
_diffrn_source 'fine-focus sealed X-ray tube'
_diffrn_source_type 'Enhance (Mo) X-ray Source'
_exptl_absorpt_coefficient_mu 0.117
_exptl_absorpt_correction_T_max 0.998
_exptl_absorpt_correction_T_min 0.997
_exptl_absorpt_correction_type gaussian
_exptl_absorpt_process_details
;
CrysAlisPro 1.171.42.49 (Rigaku Oxford Diffraction, 2022)
Numerical absorption correction based on gaussian integration over
a multifaceted crystal model (Absorb Angel (2004) J. Appl. Cryst. 37:486-492)
;
_exptl_crystal_colour colourless
_exptl_crystal_colour_primary colourless
_exptl_crystal_density_diffrn 1.612
_exptl_crystal_description plate
_exptl_crystal_F_000 640
_exptl_crystal_recrystallization_method
;Single crystals were grown by slow evaporation of a solution obtained 
 dissolving 4,4'-ethane-1,2-diyldipyridine and succinic acid in 1:1 
 mol ratio in hot methanol 99.8%.
;
_exptl_crystal_size_max 0.191
_exptl_crystal_size_mid 0.09
_exptl_crystal_size_min 0.019
_refine_diff_density_max 0.235
_refine_diff_density_min -0.336
_refine_diff_density_rms 0.069
_refine_ls_extinction_method none
_refine_ls_goodness_of_fit_ref 1.037
_refine_ls_hydrogen_treatment constr
_refine_ls_matrix_type full
_refine_ls_number_parameters 46
_refine_ls_number_reflns 253
_refine_ls_number_restraints 4
_refine_ls_restrained_S_all 1.029
_refine_ls_R_factor_all 0.1379
_refine_ls_R_factor_gt 0.0904
_refine_ls_shift/su_max 0.000
_refine_ls_shift/su_mean 0.000
_refine_ls_structure_factor_coef Fsqd
_refine_ls_weighting_details 'w=1/[\s^2^(Fo^2^)+(0.1895P)^2^] where P=(Fo^2^+2Fc^2^)/3'
_refine_ls_weighting_scheme calc
_refine_ls_wR_factor_gt 0.2204
_refine_ls_wR_factor_ref 0.2711
_reflns_Friedel_coverage 0.000
_reflns_number_gt 159
_reflns_number_total 253
_reflns_threshold_expression 'I > 2\s(I)'
_cod_data_source_file yc5049.cif
_cod_data_source_block ETYSUC_373
_cod_database_code 1573525
_shelx_shelxl_version_number 2014/7
_chemical_oxdiff_formula 'C4O4H4, N2C12H12'
_shelx_space_group_comment
;
The symmetry employed for this shelxl refinement is uniquely defined
by the following loop, which should always be used as a source of
symmetry information in preference to the above space-group names.
They are only intended as comments.
;
_shelx_estimated_absorpt_t_max 0.998
_shelx_estimated_absorpt_t_min 0.978
_exptl_oxdiff_absorpt_process_details
;
Gaussian integration over a grid
of 16 x 16 x 16 points =  4096 total grid points
  Based upon method of Burnham (1966)
;
_diffrn_ambient_pressure_su 20000
_diffrn_orient_matrix_axis[1] matrixX
_diffrn_orient_matrix_axis[2] matrixY
_diffrn_orient_matrix_axis[3] matrixZ
_olex2_refinement_description
;
1. Fixed Uiso
 At 1.2 times of:
  All C(H) groups, All C(H,H) groups
 At 1.5 times of:
  All O(H) groups
2. Restrained distances
 N1-C2
 1.337 with sigma of 0.02
 N1-C6
 1.337 with sigma of 0.02
 O2A-C1A
 1.214 with sigma of 0.02
 O1A-C1A
 1.308 with sigma of 0.02
3.a Secondary CH2 refined with riding coordinates:
 C2A(H2AA,H2AB), C7(H7A,H7B)
3.b Aromatic/amide H refined with riding coordinates:
 C2(H2), C3(H3), C5(H5), C6(H6)
3.c Idealised tetrahedral OH refined as rotating group:
 O1A(H1A)
;
_hp_anvil_anvil_thickness 1.95
_hp_anvil_material diamond
_hp_cell_type 'Diamond anvil cell'
_hp_open_angle 30.00
_ins_header
;
TITL ETYSUC_380_1 in I2/a 
REM I2/a (#15 in standard setting)
CELL 0.71073  16.459720   4.383944  18.942383  90.0000 114.2980  90.0000
ZERR    3.00   0.063089   0.000716   0.020617   0.0000   0.2743   0.0000
LATT  2
SYMM -x+1/2, y,-z 
SFAC C H N O
UNIT 48.00 48.00 6.00 12.00
SIZE 0.02 0.09 0.19
TREF
HKLF 4
END
;
_olex2_exptl_crystal_mounting_method
;Single crystal grown at ambient conditions was mounted in Merrill-Bassett
diamond anvil cell and compressed to 3.73(2) GPa. Daphne oil 7575
was used as hydrostatic medium.
;
_olex2_submission_special_instructions 'No special instructions were received'
_oxdiff_exptl_absorpt_empirical_details
;
Empirical correction (ABSPACK) includes:
- Absorption correction using spherical harmonics
- Frame scaling
;
_oxdiff_exptl_absorpt_empirical_full_max 2.902
_oxdiff_exptl_absorpt_empirical_full_min 0.405

loop_
_space_group_symop_operation_xyz
'x, y, z'
'-x+1/2, y, -z'
'x+1/2, y+1/2, z+1/2'
'-x+1, y+1/2, -z+1/2'
'-x, -y, -z'
'x-1/2, -y, z'
'-x+1/2, -y+1/2, -z+1/2'
'x, -y+1/2, z+1/2'

loop_
_atom_site_label
_atom_site_type_symbol
_atom_site_fract_x
_atom_site_fract_y
_atom_site_fract_z
_atom_site_U_iso_or_equiv
_atom_site_adp_type
_atom_site_occupancy
_atom_site_site_symmetry_order
_atom_site_calc_flag
_atom_site_refinement_flags_posn
_atom_site_refinement_flags_adp
_atom_site_refinement_flags_occupancy
_atom_site_disorder_assembly
_atom_site_disorder_group
N1 N 0.3896(17) 0.474(2) 0.1471(8) 0.036(4) Uiso 1 1 d D . . . .
C2 C 0.3342(19) 0.636(2) 0.0873(7) 0.033(3) Uiso 1 1 d D . . . .
H2 H 0.2733 0.6007 0.0700 0.039 Uiso 1 1 calc R U . . .
C3 C 0.362(3) 0.852(2) 0.0502(9) 0.030(5) Uiso 1 1 d . . . . .
H3 H 0.3210 0.9726 0.0115 0.036 Uiso 1 1 calc R U . . .
C4 C 0.462(3) 0.888(2) 0.0743(9) 0.017(4) Uiso 1 1 d . . . . .
C5 C 0.518(2) 0.720(2) 0.1365(8) 0.035(4) Uiso 1 1 d . . . . .
H5 H 0.5795 0.7361 0.1551 0.042 Uiso 1 1 calc R U . . .
C6 C 0.4771(18) 0.522(2) 0.1704(9) 0.019(4) Uiso 1 1 d D . . . .
H6 H 0.5148 0.4128 0.2136 0.023 Uiso 1 1 calc R U . . .
C1A C 0.2523(17) 0.041(3) 0.1763(9) 0.028(4) Uiso 1 1 d D . . . .
O1A O 0.3362(17) 0.1000(19) 0.2124(7) 0.046(4) Uiso 1 1 d D . . . .
H1A H 0.3490 0.2457 0.1918 0.069 Uiso 1 1 calc R U . . .
C2A C 0.221(2) -0.2004(19) 0.2121(8) 0.028(3) Uiso 1 1 d . . . . .
H2AA H 0.1660 -0.1317 0.2140 0.033 Uiso 1 1 calc R U . . .
H2AB H 0.2068 -0.3765 0.1782 0.033 Uiso 1 1 calc R U . . .
O2A O 0.2064(16) 0.1624(15) 0.1152(6) 0.036(3) Uiso 1 1 d D . . . .
C7 C 0.492(2) 1.093(2) 0.0303(8) 0.027(3) Uiso 1 1 d . . . . .
H7A H 0.5467 1.1934 0.0642 0.033 Uiso 1 1 calc R U . . .
H7B H 0.4472 1.2479 0.0054 0.033 Uiso 1 1 calc R U . . .

loop_
_atom_type_symbol
_atom_type_description
_atom_type_scat_dispersion_real
_atom_type_scat_dispersion_imag
_atom_type_scat_source
C C 0.0033 0.0016 'International Tables Vol C Tables 4.2.6.8 and 6.1.1.4'
H H 0.0000 0.0000 'International Tables Vol C Tables 4.2.6.8 and 6.1.1.4'
N N 0.0061 0.0033 'International Tables Vol C Tables 4.2.6.8 and 6.1.1.4'
O O 0.0106 0.0060 'International Tables Vol C Tables 4.2.6.8 and 6.1.1.4'

loop_
_axis.id
_axis.type
_axis.equipment
_axis.parity
_axis.depends_on
_axis.zero
_axis.vector[1]
_axis.vector[2]
_axis.vector[3]
source . source . . . 0.99999988 0.00000000 -0.00049271
omega rotation goniometer -1 . -0.71463000 0.00000000 0.00000000 1.00000000
kappa rotation goniometer -1 omega -0.16291000 -0.76618634 0.00000000 0.64261846
phi rotation goniometer -1 kappa . 0.00013422 0.00000000 0.99999999
theta rotation goniometer -1 . -0.64400000 0.00000000 0.00000000 1.00000000
matrixX general general . phi . 1.00000000 0.00000000 0.00000000
matrixY general general . phi . 0.00000000 1.00000000 0.00000000
matrixZ general general . phi . 0.00000000 0.00000000 1.00000000
dacX translation general . phi . 0.00000000 1.00000000 0.00000000
dacY translation general . phi . -1.00000000 0.00000000 0.00000000
dacZ translation general . phi . 0.00000000 0.00000000 1.00000000

loop_
_exptl_crystal_face_index_h
_exptl_crystal_face_index_k
_exptl_crystal_face_index_l
_exptl_crystal_face_perp_dist
8 1 -26 0.0701
-8 -1 26 0.0181
6 -4 -21 0.0896
-6 -5 17 0.0461
-8 3 25 0.0458
5 5 -17 0.0734
22 0 -1 0.0010
-21 0 1 0.0170

loop_
_geom_angle_atom_site_label_1
_geom_angle_atom_site_label_2
_geom_angle_atom_site_label_3
_geom_angle
_geom_angle_site_symmetry_1
_geom_angle_site_symmetry_3
_geom_angle_publ_flag
C2 N1 C6 117.7(15) . . ?
N1 C2 H2 118.2 . . ?
N1 C2 C3 124(3) . . ?
C3 C2 H2 118.2 . . ?
C2 C3 H3 121.1 . . ?
C2 C3 C4 118(2) . . ?
C4 C3 H3 121.1 . . ?
C5 C4 C3 117(2) . . ?
C5 C4 C7 124(3) . . ?
C7 C4 C3 118(2) . . ?
C4 C5 H5 121.7 . . ?
C4 C5 C6 117(3) . . ?
C6 C5 H5 121.7 . . ?
N1 C6 C5 126.8(17) . . ?
N1 C6 H6 116.6 . . ?
C5 C6 H6 116.6 . . ?
O1A C1A C2A 113.8(15) . . ?
O2A C1A O1A 121.7(17) . . ?
O2A C1A C2A 124(2) . . ?
C1A O1A H1A 109.5 . . ?
C1A C2A H2AA 107.7 . . ?
C1A C2A H2AB 107.7 . . ?
C2A C2A C1A 118(3) 7_545 . ?
C2A C2A H2AA 107.7 7_545 . ?
C2A C2A H2AB 107.7 7_545 . ?
H2AA C2A H2AB 107.1 . . ?
C4 C7 C7 108.1(11) . 5_675 ?
C4 C7 H7A 110.1 . . ?
C4 C7 H7B 110.1 . . ?
C7 C7 H7A 110.1 5_675 . ?
C7 C7 H7B 110.1 5_675 . ?
H7A C7 H7B 108.4 . . ?

loop_
_geom_bond_atom_site_label_1
_geom_bond_atom_site_label_2
_geom_bond_distance
_geom_bond_site_symmetry_2
_geom_bond_publ_flag
N1 C2 1.331(18) . ?
N1 C6 1.34(2) . ?
C2 H2 0.9300 . ?
C2 C3 1.36(3) . ?
C3 H3 0.9300 . ?
C3 C4 1.53(6) . ?
C4 C5 1.37(3) . ?
C4 C7 1.44(2) . ?
C5 H5 0.9300 . ?
C5 C6 1.40(3) . ?
C6 H6 0.9300 . ?
C1A O1A 1.29(2) . ?
C1A C2A 1.46(2) . ?
C1A O2A 1.215(16) . ?
O1A H1A 0.8200 . ?
C2A C2A 1.42(4) 7_545 ?
C2A H2AA 0.9700 . ?
C2A H2AB 0.9700 . ?
C7 C7 1.51(2) 5_675 ?
C7 H7A 0.9700 . ?
C7 H7B 0.9700 . ?

loop_
_geom_torsion_atom_site_label_1
_geom_torsion_atom_site_label_2
_geom_torsion_atom_site_label_3
_geom_torsion_atom_site_label_4
_geom_torsion
_geom_torsion_site_symmetry_1
_geom_torsion_site_symmetry_2
_geom_torsion_site_symmetry_3
_geom_torsion_site_symmetry_4
_geom_torsion_publ_flag
N1 C2 C3 C4 5.4(18) . . . . ?
C2 N1 C6 C5 -3(2) . . . . ?
C2 C3 C4 C5 -5.6(19) . . . . ?
C2 C3 C4 C7 173.7(8) . . . . ?
C3 C4 C5 C6 2.0(15) . . . . ?
C3 C4 C7 C7 -95(3) . . . 5_675 ?
C4 C5 C6 N1 2.1(17) . . . . ?
C5 C4 C7 C7 84(3) . . . 5_675 ?
C6 N1 C2 C3 -1.5(19) . . . . ?
O1A C1A C2A C2A 12(3) . . . 7_545 ?
O2A C1A C2A C2A -173.1(18) . . . 7_545 ?
C7 C4 C5 C6 -177.2(9) . . . . ?

loop_
_exptl_oxdiff_crystal_face_indexfrac_h
_exptl_oxdiff_crystal_face_indexfrac_k
_exptl_oxdiff_crystal_face_indexfrac_l
_exptl_oxdiff_crystal_face_x
_exptl_oxdiff_crystal_face_y
_exptl_oxdiff_crystal_face_z
8.2152 1.2290 -26.2250 -0.1160 0.6405 0.7592
-8.2367 -0.9420 26.4422 0.1093 -0.6047 -0.7889
5.6677 -3.9538 -20.5504 0.0356 -0.1781 0.9834
-5.8510 -4.8625 16.6373 0.1786 -0.9710 -0.1590
-7.6686 3.2216 25.1235 0.0208 -0.0013 -1.0730
5.0510 4.7890 -16.8713 -0.1373 0.9720 0.1756
22.3074 -0.4837 -1.1425 -1.0219 -0.2253 -0.0052
-20.7079 0.4187 1.3735 0.9457 0.1985 -0.0033
